data_4109471
loop_
_publ_author_name
'Zhenjie Lu'
'Yu Zhang'
'William D. Wulff'

_publ_section_title
;
 Direct Access to N-H-Aziridines from Asymmetric Catalytic Aziridination
 with Borate Catalysts Derived from Vaulted Binaphthol and Vaulted
 Biphenanthrol Ligands
;
_journal_name_full 'Journal of the American Chemical Society'
_journal_page_first 7185
_journal_page_last 7194
_journal_paper_doi 10.1021/ja069371r
_journal_volume 129
_journal_year 2007
_chemical_formula_sum 'C26 H26 F3 N O5'
_chemical_formula_weight 489.48
_chemical_name_systematic
; 
 ? 
;
_space_group_IT_number 2
_symmetry_cell_setting triclinic
_symmetry_space_group_name_Hall '-P 1'
_symmetry_space_group_name_H-M 'P -1'
_atom_sites_solution_hydrogens geom
_atom_sites_solution_primary direct
_atom_sites_solution_secondary difmap
_audit_creation_method SHELXL-97
_cell_angle_alpha 113.04(3)
_cell_angle_beta 100.21(3)
_cell_angle_gamma 101.66(3)
_cell_formula_units_Z 2
_cell_length_a 9.6523(19)
_cell_length_b 11.259(2)
_cell_length_c 12.919(3)
_cell_measurement_temperature 173(2)
_cell_volume 1213.1(6)
_computing_structure_refinement 'SHELXL-97 (Sheldrick, 1997)'
_computing_structure_solution 'SHELXS-97 (Sheldrick, 1990)'
_diffrn_ambient_temperature 173(2)
_diffrn_measured_fraction_theta_full 0.917
_diffrn_measured_fraction_theta_max 0.917
_diffrn_radiation_monochromator graphite
_diffrn_radiation_source 'fine-focus sealed tube'
_diffrn_radiation_type MoK\a
_diffrn_radiation_wavelength 0.71073
_diffrn_reflns_av_R_equivalents 0.0442
_diffrn_reflns_av_sigmaI/netI 0.1196
_diffrn_reflns_limit_h_max 12
_diffrn_reflns_limit_h_min -12
_diffrn_reflns_limit_k_max 14
_diffrn_reflns_limit_k_min -14
_diffrn_reflns_limit_l_max 17
_diffrn_reflns_limit_l_min -17
_diffrn_reflns_number 10037
_diffrn_reflns_theta_full 28.32
_diffrn_reflns_theta_max 28.32
_diffrn_reflns_theta_min 1.79
_exptl_absorpt_coefficient_mu 0.107
_exptl_crystal_density_diffrn 1.340
_exptl_crystal_F_000 512
_exptl_crystal_size_max 0.4
_exptl_crystal_size_mid 0.25
_exptl_crystal_size_min 0.1
_refine_diff_density_max 0.805
_refine_diff_density_min -0.518
_refine_diff_density_rms 0.057
_refine_ls_extinction_method none
_refine_ls_goodness_of_fit_ref 0.946
_refine_ls_hydrogen_treatment mixed
_refine_ls_matrix_type full
_refine_ls_number_parameters 328
_refine_ls_number_reflns 5537
_refine_ls_number_restraints 0
_refine_ls_restrained_S_all 0.946
_refine_ls_R_factor_all 0.1725
_refine_ls_R_factor_gt 0.0668
_refine_ls_shift/su_max 0.026
_refine_ls_shift/su_mean 0.002
_refine_ls_structure_factor_coef Fsqd
_refine_ls_weighting_details 'calc w=1/[\s^2^(Fo^2^)+(0.1000P)^2^+0.0000P] where P=(Fo^2^+2Fc^2^)/3'
_refine_ls_weighting_scheme calc
_refine_ls_wR_factor_gt 0.1660
_refine_ls_wR_factor_ref 0.2037
_reflns_number_gt 2331
_reflns_number_total 5537
_reflns_threshold_expression >2sigma(I)
_cod_data_source_file ja069371rrom20061231_091630.cif
_cod_data_source_block wf041305
_cod_original_cell_volume 1213.0(4)
_cod_database_code 4109471

loop_
_symmetry_equiv_pos_as_xyz
'x, y, z'
'-x, -y, -z'

loop_
_atom_site_label
_atom_site_type_symbol
_atom_site_fract_x
_atom_site_fract_y
_atom_site_fract_z
_atom_site_U_iso_or_equiv
_atom_site_adp_type
_atom_site_occupancy
_atom_site_symmetry_multiplicity
_atom_site_calc_flag
_atom_site_refinement_flags
C1 C 0.5502(3) 0.2689(3) -0.0953(3) 0.0315(7) Uani 1 1 d .
H1A H 0.4860 0.2713 -0.1619 0.038 Uiso 1 1 calc R
N2 N 0.4688(3) 0.2767(3) -0.0053(2) 0.0294(6) Uani 1 1 d .
H2A H 0.424(3) 0.353(3) 0.008(2) 0.034(8) Uiso 1 1 d .
H2B H 0.534(3) 0.298(3) 0.059(3) 0.029(9) Uiso 1 1 d .
C3 C 0.3471(3) 0.1482(3) -0.0308(3) 0.0326(8) Uani 1 1 d .
H3A H 0.3963 0.0906 -0.0077 0.039 Uiso 1 1 calc R
C4 C 0.2703(3) 0.0693(3) -0.1611(3) 0.0338(8) Uani 1 1 d .
C5 C 0.2642(4) -0.0654(3) -0.2173(3) 0.0418(9) Uani 1 1 d .
H5A H 0.3033 -0.1067 -0.1744 0.050 Uiso 1 1 calc R
C6 C 0.1996(4) -0.1396(4) -0.3383(3) 0.0551(10) Uani 1 1 d .
H6A H 0.1951 -0.2302 -0.3760 0.066 Uiso 1 1 calc R
C7 C 0.1427(4) -0.0776(4) -0.4008(3) 0.0604(11) Uani 1 1 d .
H7A H 0.1008 -0.1265 -0.4815 0.073 Uiso 1 1 calc R
C8 C 0.1467(4) 0.0564(4) -0.3459(3) 0.0567(11) Uani 1 1 d .
H8A H 0.1075 0.0975 -0.3890 0.068 Uiso 1 1 calc R
C9 C 0.2099(4) 0.1287(3) -0.2255(3) 0.0420(9) Uani 1 1 d .
H9A H 0.2116 0.2185 -0.1878 0.050 Uiso 1 1 calc R
C10 C 0.2489(4) 0.1880(3) 0.0479(3) 0.0356(8) Uani 1 1 d .
C11 C 0.0997(4) 0.1687(4) 0.0061(3) 0.0504(10) Uani 1 1 d .
H11A H 0.0564 0.1327 -0.0742 0.061 Uiso 1 1 calc R
C12 C 0.0142(4) 0.2022(4) 0.0821(4) 0.0586(11) Uani 1 1 d .
H12A H -0.0860 0.1878 0.0525 0.070 Uiso 1 1 calc R
C13 C 0.0765(5) 0.2567(4) 0.2011(4) 0.0643(12) Uani 1 1 d .
H13A H 0.0192 0.2807 0.2522 0.077 Uiso 1 1 calc R
C14 C 0.2253(5) 0.2756(4) 0.2445(4) 0.0674(12) Uani 1 1 d .
H14A H 0.2684 0.3114 0.3248 0.081 Uiso 1 1 calc R
C15 C 0.3086(4) 0.2410(4) 0.1678(3) 0.0517(10) Uani 1 1 d .
H15A H 0.4083 0.2536 0.1976 0.062 Uiso 1 1 calc R
C16 C 0.6927(3) 0.3902(3) -0.0439(3) 0.0327(8) Uani 1 1 d .
H16A H 0.7629 0.3805 0.0149 0.039 Uiso 1 1 calc R
O17 O 0.6606(2) 0.5143(2) 0.0113(2) 0.0338(5) Uani 1 1 d .
H17 H 0.664(4) 0.528(3) 0.086(3) 0.057(11) Uiso 1 1 d .
C18 C 0.7606(3) 0.3884(3) -0.1408(3) 0.0319(8) Uani 1 1 d .
C19 C 0.8979(4) 0.3698(3) -0.1393(3) 0.0399(8) Uani 1 1 d .
H19A H 0.9510 0.3606 -0.0769 0.048 Uiso 1 1 calc R
C20 C 0.9568(4) 0.3650(3) -0.2307(3) 0.0486(10) Uani 1 1 d .
H20A H 1.0497 0.3532 -0.2290 0.058 Uiso 1 1 calc R
C21 C 0.8790(4) 0.3774(3) -0.3235(3) 0.0496(10) Uani 1 1 d .
H21A H 0.9189 0.3736 -0.3848 0.060 Uiso 1 1 calc R
C22 C 0.7436(4) 0.3953(4) -0.3261(3) 0.0529(10) Uani 1 1 d .
H22A H 0.6908 0.4029 -0.3896 0.063 Uiso 1 1 calc R
C23 C 0.6837(4) 0.4023(4) -0.2347(3) 0.0462(9) Uani 1 1 d .
H23A H 0.5917 0.4163 -0.2364 0.055 Uiso 1 1 calc R
C24 C 0.5905(4) 0.1385(3) -0.1387(3) 0.0380(8) Uani 1 1 d .
O25 O 0.6318(3) 0.0908(2) -0.0747(2) 0.0480(6) Uani 1 1 d .
O26 O 0.5790(3) 0.0911(2) -0.2519(2) 0.0547(7) Uani 1 1 d .
C27 C 0.6288(6) -0.0277(4) -0.3025(4) 0.0879(16) Uani 1 1 d .
H27A H 0.7131 -0.0219 -0.2452 0.106 Uiso 1 1 calc R
H27B H 0.5505 -0.1084 -0.3212 0.106 Uiso 1 1 calc R
C28 C 0.6666(14) -0.0376(8) -0.4006(9) 0.266(7) Uani 1 1 d .
H28A H 0.6974 -0.1171 -0.4323 0.398 Uiso 1 1 calc R
H28B H 0.7462 0.0409 -0.3817 0.398 Uiso 1 1 calc R
H28C H 0.5832 -0.0436 -0.4574 0.398 Uiso 1 1 calc R
C30 C 0.6878(3) 0.4828(4) 0.2677(3) 0.0364(8) Uani 1 1 d .
O31 O 0.6714(3) 0.3602(2) 0.2100(2) 0.0470(6) Uani 1 1 d .
O32 O 0.6747(2) 0.5683(2) 0.23202(19) 0.0435(6) Uani 1 1 d .
C33 C 0.7287(5) 0.5350(4) 0.4004(3) 0.0560(11) Uani 1 1 d .
F34 F 0.6191(3) 0.5107(5) 0.4357(2) 0.203(3) Uani 1 1 d .
F35 F 0.8007(4) 0.6646(3) 0.4593(2) 0.1219(12) Uani 1 1 d .
F36 F 0.8268(4) 0.4873(3) 0.4413(2) 0.1185(12) Uani 1 1 d .

loop_
_atom_site_aniso_label
_atom_site_aniso_U_11
_atom_site_aniso_U_22
_atom_site_aniso_U_33
_atom_site_aniso_U_23
_atom_site_aniso_U_13
_atom_site_aniso_U_12
C1 0.0352(18) 0.0299(17) 0.0308(18) 0.0146(15) 0.0121(15) 0.0081(15)
N2 0.0321(16) 0.0291(15) 0.0249(16) 0.0120(13) 0.0069(13) 0.0062(13)
C3 0.0388(19) 0.0247(17) 0.0369(19) 0.0160(15) 0.0130(16) 0.0077(14)
C4 0.0352(19) 0.0284(18) 0.0351(19) 0.0138(16) 0.0107(15) 0.0039(14)
C5 0.045(2) 0.031(2) 0.044(2) 0.0140(17) 0.0120(17) 0.0064(16)
C6 0.058(3) 0.034(2) 0.053(3) 0.0055(19) 0.013(2) 0.0017(18)
C7 0.068(3) 0.052(3) 0.038(2) 0.007(2) 0.002(2) 0.008(2)
C8 0.061(3) 0.052(3) 0.045(2) 0.020(2) -0.001(2) 0.008(2)
C9 0.046(2) 0.0349(19) 0.039(2) 0.0147(17) 0.0052(17) 0.0099(16)
C10 0.041(2) 0.0279(18) 0.041(2) 0.0174(16) 0.0161(17) 0.0097(15)
C11 0.045(2) 0.054(2) 0.055(2) 0.026(2) 0.016(2) 0.0126(19)
C12 0.043(2) 0.069(3) 0.079(3) 0.038(3) 0.035(2) 0.022(2)
C13 0.072(3) 0.052(3) 0.078(3) 0.025(2) 0.053(3) 0.016(2)
C14 0.075(3) 0.069(3) 0.049(3) 0.017(2) 0.033(2) 0.007(2)
C15 0.050(2) 0.061(3) 0.043(2) 0.022(2) 0.0186(19) 0.010(2)
C16 0.0344(19) 0.0309(18) 0.0344(19) 0.0147(15) 0.0111(15) 0.0116(15)
O17 0.0431(14) 0.0284(12) 0.0321(14) 0.0136(11) 0.0142(11) 0.0121(10)
C18 0.0344(19) 0.0267(17) 0.0357(19) 0.0139(15) 0.0129(16) 0.0083(14)
C19 0.038(2) 0.0343(19) 0.041(2) 0.0125(16) 0.0090(17) 0.0103(16)
C20 0.040(2) 0.045(2) 0.063(3) 0.018(2) 0.028(2) 0.0154(17)
C21 0.057(3) 0.044(2) 0.050(2) 0.0177(19) 0.030(2) 0.0125(19)
C22 0.057(3) 0.066(3) 0.046(2) 0.034(2) 0.019(2) 0.017(2)
C23 0.041(2) 0.064(2) 0.053(2) 0.039(2) 0.0202(19) 0.0233(19)
C24 0.039(2) 0.0341(19) 0.040(2) 0.0141(17) 0.0172(17) 0.0094(16)
O25 0.0511(16) 0.0414(14) 0.0588(17) 0.0241(13) 0.0201(13) 0.0212(12)
O26 0.0837(19) 0.0337(14) 0.0479(17) 0.0104(12) 0.0382(15) 0.0190(13)
C27 0.144(5) 0.051(3) 0.082(3) 0.017(3) 0.070(3) 0.048(3)
C28 0.527(19) 0.147(7) 0.321(12) 0.143(8) 0.366(14) 0.212(10)
C30 0.0310(19) 0.044(2) 0.0329(19) 0.0171(18) 0.0104(15) 0.0077(16)
O31 0.0577(16) 0.0422(15) 0.0361(14) 0.0159(12) 0.0058(12) 0.0143(12)
O32 0.0556(16) 0.0458(14) 0.0374(14) 0.0223(12) 0.0182(12) 0.0194(12)
C33 0.079(3) 0.052(3) 0.036(2) 0.022(2) 0.014(2) 0.015(2)
F34 0.077(2) 0.406(7) 0.0391(17) 0.061(3) 0.0193(16) -0.032(3)
F35 0.207(3) 0.069(2) 0.0461(16) 0.0080(14) 0.0060(19) 0.014(2)
F36 0.167(3) 0.125(3) 0.0505(17) 0.0362(18) -0.0118(18) 0.061(2)

loop_
_atom_type_symbol
_atom_type_description
_atom_type_scat_dispersion_real
_atom_type_scat_dispersion_imag
_atom_type_scat_source
C C 0.0033 0.0016 'International Tables Vol C Tables 4.2.6.8 and 6.1.1.4'
H H 0.0000 0.0000 'International Tables Vol C Tables 4.2.6.8 and 6.1.1.4'
N N 0.0061 0.0033 'International Tables Vol C Tables 4.2.6.8 and 6.1.1.4'
O O 0.0106 0.0060 'International Tables Vol C Tables 4.2.6.8 and 6.1.1.4'
F F 0.0171 0.0103 'International Tables Vol C Tables 4.2.6.8 and 6.1.1.4'

loop_
_geom_angle_atom_site_label_1
_geom_angle_atom_site_label_2
_geom_angle_atom_site_label_3
_geom_angle
N2 C1 C24 110.6(2)
N2 C1 C16 110.9(2)
C24 C1 C16 109.2(2)
C1 N2 C3 117.5(2)
C10 C3 C4 116.1(3)
C10 C3 N2 108.7(2)
C4 C3 N2 110.6(2)
C9 C4 C5 119.3(3)
C9 C4 C3 121.9(3)
C5 C4 C3 118.8(3)
C4 C5 C6 120.3(3)
C7 C6 C5 119.3(4)
C6 C7 C8 121.0(4)
C7 C8 C9 119.1(4)
C4 C9 C8 120.9(3)
C15 C10 C11 117.6(3)
C15 C10 C3 118.8(3)
C11 C10 C3 123.5(3)
C12 C11 C10 121.0(4)
C13 C12 C11 120.3(4)
C12 C13 C14 119.5(4)
C15 C14 C13 119.5(4)
C14 C15 C10 122.1(4)
O17 C16 C18 111.0(2)
O17 C16 C1 110.4(2)
C18 C16 C1 109.2(2)
C19 C18 C23 118.9(3)
C19 C18 C16 121.0(3)
C23 C18 C16 120.1(3)
C18 C19 C20 120.1(3)
C21 C20 C19 120.4(3)
C22 C21 C20 120.0(3)
C21 C22 C23 120.5(3)
C18 C23 C22 120.1(3)
O25 C24 O26 126.7(3)
O25 C24 C1 122.6(3)
O26 C24 C1 110.6(3)
C24 O26 C27 116.1(3)
C28 C27 O26 111.4(5)
O32 C30 O31 128.9(3)
O32 C30 C33 115.3(3)
O31 C30 C33 115.8(3)
F34 C33 F36 107.9(4)
F34 C33 F35 108.9(4)
F36 C33 F35 98.8(4)
F34 C33 C30 112.3(3)
F36 C33 C30 113.9(3)
F35 C33 C30 114.1(3)

loop_
_geom_bond_atom_site_label_1
_geom_bond_atom_site_label_2
_geom_bond_distance
C1 N2 1.499(4)
C1 C24 1.511(4)
C1 C16 1.551(4)
N2 C3 1.544(4)
C3 C10 1.514(4)
C3 C4 1.514(4)
C4 C9 1.379(4)
C4 C5 1.386(4)
C5 C6 1.396(5)
C6 C7 1.372(5)
C7 C8 1.382(5)
C8 C9 1.387(5)
C10 C15 1.382(5)
C10 C11 1.385(5)
C11 C12 1.382(5)
C12 C13 1.374(6)
C13 C14 1.385(6)
C14 C15 1.373(5)
C16 O17 1.425(3)
C16 C18 1.508(4)
C18 C19 1.382(4)
C18 C23 1.387(4)
C19 C20 1.385(5)
C20 C21 1.370(5)
C21 C22 1.359(5)
C22 C23 1.387(5)
C24 O25 1.203(4)
C24 O26 1.321(4)
O26 C27 1.460(4)
C27 C28 1.349(8)
C30 O32 1.238(4)
C30 O31 1.245(4)
C30 C33 1.523(5)
C33 F34 1.246(5)
C33 F36 1.309(5)
C33 F35 1.313(5)

loop_
_geom_torsion_atom_site_label_1
_geom_torsion_atom_site_label_2
_geom_torsion_atom_site_label_3
_geom_torsion_atom_site_label_4
_geom_torsion
C24 C1 N2 C3 -44.0(4)
C16 C1 N2 C3 -165.2(3)
C1 N2 C3 C10 -162.3(3)
C1 N2 C3 C4 -33.7(4)
C10 C3 C4 C9 71.0(4)
N2 C3 C4 C9 -53.5(4)
C10 C3 C4 C5 -110.8(3)
N2 C3 C4 C5 124.8(3)
C9 C4 C5 C6 1.0(5)
C3 C4 C5 C6 -177.4(3)
C4 C5 C6 C7 0.2(5)
C5 C6 C7 C8 -0.9(6)
C6 C7 C8 C9 0.2(6)
C5 C4 C9 C8 -1.6(5)
C3 C4 C9 C8 176.7(3)
C7 C8 C9 C4 1.0(5)
C4 C3 C10 C15 169.9(3)
N2 C3 C10 C15 -64.7(4)
C4 C3 C10 C11 -7.0(4)
N2 C3 C10 C11 118.4(3)
C15 C10 C11 C12 0.4(5)
C3 C10 C11 C12 177.4(3)
C10 C11 C12 C13 0.6(6)
C11 C12 C13 C14 -1.2(6)
C12 C13 C14 C15 0.7(6)
C13 C14 C15 C10 0.3(6)
C11 C10 C15 C14 -0.9(5)
C3 C10 C15 C14 -178.0(3)
N2 C1 C16 O17 -50.5(3)
C24 C1 C16 O17 -172.5(2)
N2 C1 C16 C18 -172.8(2)
C24 C1 C16 C18 65.1(3)
O17 C16 C18 C19 121.9(3)
C1 C16 C18 C19 -116.1(3)
O17 C16 C18 C23 -59.7(4)
C1 C16 C18 C23 62.3(4)
C23 C18 C19 C20 -0.1(5)
C16 C18 C19 C20 178.3(3)
C18 C19 C20 C21 -0.5(5)
C19 C20 C21 C22 0.3(5)
C20 C21 C22 C23 0.6(5)
C19 C18 C23 C22 1.0(5)
C16 C18 C23 C22 -177.4(3)
C21 C22 C23 C18 -1.2(6)
N2 C1 C24 O25 -39.4(4)
C16 C1 C24 O25 82.9(4)
N2 C1 C24 O26 143.1(3)
C16 C1 C24 O26 -94.7(3)
O25 C24 O26 C27 -3.2(5)
C1 C24 O26 C27 174.2(3)
C24 O26 C27 C28 -156.3(7)
O32 C30 C33 F34 98.4(5)
O31 C30 C33 F34 -81.2(5)
O32 C30 C33 F36 -138.6(4)
O31 C30 C33 F36 41.8(5)
O32 C30 C33 F35 -26.2(5)
O31 C30 C33 F35 154.2(4)
